data_7023782
loop_
_publ_author_name
'Powers, Andrew R.'
'Yang, Xi'
'Del Castillo, Trevor J.'
'Ghiviriga, Ion'
'Abboud, Khalil A.'
'Veige, Adam S.'

_publ_section_title
;
 Inorganic click (iClick) synthesis of heterotrinuclear Pt(II)/Au(I)2
 complexes.
;
_journal_issue 42
_journal_name_full 'Dalton transactions (Cambridge, England : 2003)'
_journal_page_first 14963
_journal_page_last 14966
_journal_paper_doi 10.1039/c3dt52105b
_journal_volume 42
_journal_year 2013
_chemical_formula_moiety 'C40 H68 N8 O4 P4 Au4, C4 H10 O1'
_chemical_formula_sum 'C44 H78 Au4 N8 O5 P4'
_chemical_formula_weight 1710.89
_space_group_IT_number 148
_symmetry_cell_setting rhombohedral
_symmetry_space_group_name_Hall '-R 3'
_symmetry_space_group_name_H-M 'R -3 :H'
_atom_sites_solution_hydrogens geom
_atom_sites_solution_primary direct
_atom_sites_solution_secondary difmap
_audit_creation_method SHELXL-97
_audit_update_record
;
2013-02-19 # Formatted by publCIF
;
_cell_angle_alpha 90.00
_cell_angle_beta 90.00
_cell_angle_gamma 120.00
_cell_formula_units_Z 18
_cell_length_a 46.159(2)
_cell_length_b 46.159(2)
_cell_length_c 13.0682(6)
_cell_measurement_reflns_used 9825
_cell_measurement_temperature 100(2)
_cell_measurement_theta_max 27.82
_cell_measurement_theta_min 2.33
_cell_volume 24113.4(18)
_computing_cell_refinement 'Bruker APEX2'
_computing_data_collection 'Bruker APEX2 (Bruker, 2008)'
_computing_data_reduction 'Bruker SAINT (Bruker, 2008)'
_computing_molecular_graphics 'Olex2 v1.2.2'
_computing_publication_material 'Bruker SHELXTL'
_computing_structure_refinement 'Bruker SHELXTL'
_computing_structure_solution 'Bruker SHELXTL (Bruker, 2008)'
_diffrn_ambient_temperature 100(2)
_diffrn_measured_fraction_theta_full 1.000
_diffrn_measured_fraction_theta_max 1.000
_diffrn_measurement_device_type 'Bruker APEX-II DUO'
_diffrn_measurement_method 'phi and omega scans'
_diffrn_radiation_monochromator 'Bruker Triumph'
_diffrn_radiation_source 'fine-focus sealed tube'
_diffrn_radiation_type MoK\a
_diffrn_radiation_wavelength 0.71073
_diffrn_reflns_av_R_equivalents 0.1022
_diffrn_reflns_av_sigmaI/netI 0.0786
_diffrn_reflns_limit_h_max 51
_diffrn_reflns_limit_h_min -51
_diffrn_reflns_limit_k_max 54
_diffrn_reflns_limit_k_min -50
_diffrn_reflns_limit_l_max 15
_diffrn_reflns_limit_l_min -15
_diffrn_reflns_number 78284
_diffrn_reflns_theta_full 25.00
_diffrn_reflns_theta_max 25.00
_diffrn_reflns_theta_min 1.53
_diffrn_standards_interval_count 0
_diffrn_standards_interval_time 0
_diffrn_standards_number 0
_exptl_absorpt_coefficient_mu 11.086
_exptl_absorpt_correction_T_max 0.6976
_exptl_absorpt_correction_T_min 0.2818
_exptl_absorpt_correction_type integration
_exptl_absorpt_process_details 'Bruker SADABS'
_exptl_crystal_colour yellow
_exptl_crystal_density_diffrn 2.121
_exptl_crystal_density_method 'not measured'
_exptl_crystal_description block
_exptl_crystal_F_000 14652
_exptl_crystal_size_max 0.15
_exptl_crystal_size_mid 0.08
_exptl_crystal_size_min 0.04
_platon_squeeze_details
;
;
_refine_diff_density_max 2.746
_refine_diff_density_min -1.392
_refine_diff_density_rms 0.277
_refine_ls_extinction_method none
_refine_ls_goodness_of_fit_ref 1.048
_refine_ls_hydrogen_treatment constr
_refine_ls_matrix_type full
_refine_ls_number_parameters 483
_refine_ls_number_reflns 9435
_refine_ls_number_restraints 255
_refine_ls_restrained_S_all 1.034
_refine_ls_R_factor_all 0.1169
_refine_ls_R_factor_gt 0.0753
_refine_ls_shift/su_max 0.001
_refine_ls_shift/su_mean 0.000
_refine_ls_structure_factor_coef Fsqd
_refine_ls_weighting_details 'calc w=1/[\s^2^(Fo^2^)+(0.0776P)^2^+1580.0621P] where P=(Fo^2^+2Fc^2^)/3'
_refine_ls_weighting_scheme calc
_refine_ls_wR_factor_gt 0.1693
_refine_ls_wR_factor_ref 0.1832
_reflns_number_gt 6179
_reflns_number_total 9435
_reflns_threshold_expression I>2\s(I)
_cod_data_source_file c3dt52105b.txt
_cod_data_source_block apow9
_cod_original_cell_volume 24113.7(18)
_cod_original_sg_symbol_H-M R-3
_cod_database_code 7023782

loop_
_symmetry_equiv_pos_as_xyz
'x, y, z'
'-y, x-y, z'
'-x+y, -x, z'
'x+2/3, y+1/3, z+1/3'
'-y+2/3, x-y+1/3, z+1/3'
'-x+y+2/3, -x+1/3, z+1/3'
'x+1/3, y+2/3, z+2/3'
'-y+1/3, x-y+2/3, z+2/3'
'-x+y+1/3, -x+2/3, z+2/3'
'-x, -y, -z'
'y, -x+y, -z'
'x-y, x, -z'
'-x+2/3, -y+1/3, -z+1/3'
'y+2/3, -x+y+1/3, -z+1/3'
'x-y+2/3, x+1/3, -z+1/3'
'-x+1/3, -y+2/3, -z+2/3'
'y+1/3, -x+y+2/3, -z+2/3'
'x-y+1/3, x+2/3, -z+2/3'

loop_
_atom_site_label
_atom_site_type_symbol
_atom_site_fract_x
_atom_site_fract_y
_atom_site_fract_z
_atom_site_U_iso_or_equiv
_atom_site_adp_type
_atom_site_occupancy
_atom_site_symmetry_multiplicity
_atom_site_calc_flag
_atom_site_refinement_flags
_atom_site_disorder_assembly
_atom_site_disorder_group
Au1 Au 0.885787(19) -0.17100(2) 0.29383(5) 0.0441(2) Uani 1 1 d . . .
Au2 Au 0.84308(2) -0.14439(2) 0.20553(5) 0.0445(2) Uani 1 1 d . C .
Au3 Au 0.78826(2) -0.20879(2) 0.30801(5) 0.0481(2) Uani 1 1 d D . .
Au4 Au 0.82769(2) -0.235774(19) 0.20171(5) 0.0444(2) Uani 1 1 d . C .
O1 O 0.6771(8) -0.2325(11) 0.741(2) 0.056(13) Uiso 0.46(5) 1 d P A 1
O2 O 0.6998(9) -0.2441(13) 0.872(3) 0.066(13) Uiso 0.46(5) 1 d P A 1
O1' O 0.6726(7) -0.2535(10) 0.738(2) 0.062(11) Uiso 0.54(5) 1 d P A 2
O2' O 0.7059(8) -0.2256(10) 0.870(2) 0.06(1) Uiso 0.54(5) 1 d P A 2
O3 O 0.8021(13) -0.3245(8) -0.361(2) 0.059(11) Uiso 0.58(10) 1 d P B 1
O4 O 0.7943(15) -0.3541(8) -0.222(2) 0.068(12) Uiso 0.58(10) 1 d P B 1
O3' O 0.8151(17) -0.3215(10) -0.358(3) 0.049(14) Uiso 0.42(10) 1 d P B 2
O4' O 0.7796(15) -0.3561(9) -0.229(2) 0.042(15) Uiso 0.42(10) 1 d P B 2
N1 N 0.8545(4) -0.1818(4) 0.4182(9) 0.050(4) Uani 1 1 d . C .
N2 N 0.8697(4) -0.1760(5) 0.5096(11) 0.061(5) Uani 1 1 d . . .
N3 N 0.8463(4) -0.1847(5) 0.5823(11) 0.068(6) Uani 1 1 d . C .
N4 N 0.7014(6) -0.2347(8) 0.7786(12) 0.105(10) Uani 1 1 d . . .
N5 N 0.8397(4) -0.1740(4) 0.0838(9) 0.046(4) Uani 1 1 d . . .
N6 N 0.8431(4) -0.1606(4) -0.0114(10) 0.046(4) Uani 1 1 d . C .
N7 N 0.8381(4) -0.1836(4) -0.0783(10) 0.048(4) Uani 1 1 d . . .
N8 N 0.8014(7) -0.3265(5) -0.2671(13) 0.092(8) Uani 1 1 d . . .
C1 C 0.8209(4) -0.1948(5) 0.4275(12) 0.037(4) Uani 1 1 d . C .
C2 C 0.8157(4) -0.1965(5) 0.5331(12) 0.039(5) Uani 1 1 d . . .
C3 C 0.7863(5) -0.2067(5) 0.5945(12) 0.048(5) Uani 1 1 d . A .
C4 C 0.7552(5) -0.2183(8) 0.5533(16) 0.087(9) Uani 1 1 d . . .
H4A H 0.7529 -0.2205 0.4810 0.104 Uiso 1 1 calc R C .
C5 C 0.7264(5) -0.2272(8) 0.6119(15) 0.092(10) Uani 1 1 d . A .
H5A H 0.7052 -0.2349 0.5812 0.110 Uiso 1 1 calc R . .
C6 C 0.7308(6) -0.2242(8) 0.7167(14) 0.077(8) Uani 1 1 d . A .
C7 C 0.7610(5) -0.2133(6) 0.7620(13) 0.060(6) Uani 1 1 d . . .
H7A H 0.7627 -0.2124 0.8345 0.072 Uiso 1 1 calc R A .
C8 C 0.7887(5) -0.2036(5) 0.7036(13) 0.051(5) Uani 1 1 d . A .
H8A H 0.8099 -0.1946 0.7356 0.061 Uiso 1 1 calc R . .
C9 C 0.8325(5) -0.2060(5) 0.0780(12) 0.046(5) Uani 1 1 d . C .
C10 C 0.8299(5) -0.2144(5) -0.0274(13) 0.046(5) Uani 1 1 d . C .
C11 C 0.8245(5) -0.2418(5) -0.0888(12) 0.047(5) Uani 1 1 d . . .
C12 C 0.8340(5) -0.2382(5) -0.1912(13) 0.047(5) Uani 1 1 d . B .
H12A H 0.8464 -0.2166 -0.2207 0.056 Uiso 1 1 calc R . .
C13 C 0.8252(5) -0.2673(5) -0.2517(14) 0.050(5) Uani 1 1 d . . .
H13A H 0.8294 -0.2654 -0.3233 0.060 Uiso 1 1 calc R B .
C14 C 0.8111(6) -0.2969(5) -0.2062(15) 0.063(7) Uani 1 1 d . B .
C15 C 0.8022(7) -0.3017(5) -0.1027(13) 0.068(7) Uani 1 1 d . . .
H15A H 0.7913 -0.3234 -0.0730 0.082 Uiso 1 1 calc R B .
C16 C 0.8097(6) -0.2740(5) -0.0464(13) 0.060(6) Uani 1 1 d . B .
H16A H 0.8046 -0.2766 0.0246 0.072 Uiso 1 1 calc R . .
P1 P 0.9254(5) -0.1546(4) 0.1741(13) 0.0547(16) Uani 0.60 1 d PD C 1
P2 P 0.8538(4) -0.1043(6) 0.3243(16) 0.060(5) Uani 0.60 1 d PD C 1
P3 P 0.7477(4) -0.2218(4) 0.1873(12) 0.122(5) Uani 0.60 1 d PD C 1
P4 P 0.8197(4) -0.2742(6) 0.3253(13) 0.063(4) Uani 0.60 1 d PD C 1
P1' P 0.9268(7) -0.1530(6) 0.1761(19) 0.0547(16) Uani 0.40 1 d PD C 2
P2' P 0.8418(7) -0.1093(9) 0.321(3) 0.060(5) Uani 0.40 1 d PD C 2
P3' P 0.7474(6) -0.2283(6) 0.1854(18) 0.122(5) Uani 0.40 1 d PD C 2
P4' P 0.8296(7) -0.2704(9) 0.330(2) 0.063(4) Uani 0.40 1 d PD C 2
C17 C 0.9642(8) -0.1433(7) 0.233(3) 0.079(4) Uiso 0.60 1 d PD C 1
H17A H 0.9625 -0.1636 0.2646 0.094 Uiso 0.60 1 calc PR C 1
H17B H 0.9815 -0.1357 0.1793 0.094 Uiso 0.60 1 calc PR C 1
C18 C 0.9761(9) -0.1171(9) 0.313(3) 0.079(4) Uiso 0.60 1 d PD C 1
H18A H 0.9978 -0.1129 0.3386 0.118 Uiso 0.60 1 calc PR C 1
H18B H 0.9599 -0.1246 0.3689 0.118 Uiso 0.60 1 calc PR C 1
H18C H 0.9785 -0.0965 0.2831 0.118 Uiso 0.60 1 calc PR C 1
C19 C 0.9213(9) -0.1835(6) 0.078(2) 0.079(4) Uiso 0.60 1 d PD C 1
H19A H 0.9048 -0.1847 0.0272 0.094 Uiso 0.60 1 calc PR C 1
H19B H 0.9430 -0.1744 0.0423 0.094 Uiso 0.60 1 calc PR C 1
C20 C 0.9110(11) -0.2178(7) 0.111(3) 0.079(4) Uiso 0.60 1 d PD C 1
H20A H 0.9087 -0.2315 0.0506 0.118 Uiso 0.60 1 calc PR C 1
H20B H 0.8895 -0.2274 0.1466 0.118 Uiso 0.60 1 calc PR C 1
H20C H 0.9280 -0.2174 0.1568 0.118 Uiso 0.60 1 calc PR C 1
C21 C 0.9333(7) -0.1183(6) 0.105(3) 0.079(4) Uiso 0.60 1 d PD C 1
H21A H 0.9167 -0.1253 0.0491 0.094 Uiso 0.60 1 calc PR C 1
H21B H 0.9292 -0.1038 0.1516 0.094 Uiso 0.60 1 calc PR C 1
C22 C 0.9668(9) -0.0979(8) 0.060(3) 0.079(4) Uiso 0.60 1 d PD C 1
H22A H 0.9679 -0.0788 0.0239 0.118 Uiso 0.60 1 calc PR C 1
H22B H 0.9712 -0.1116 0.0121 0.118 Uiso 0.60 1 calc PR C 1
H22C H 0.9836 -0.0898 0.1148 0.118 Uiso 0.60 1 calc PR C 1
C17' C 0.9607(12) -0.1567(11) 0.224(3) 0.079(4) Uiso 0.40 1 d PD C 2
H17C H 0.9522 -0.1804 0.2431 0.094 Uiso 0.40 1 calc PR C 2
H17D H 0.9770 -0.1513 0.1681 0.094 Uiso 0.40 1 calc PR C 2
C18' C 0.9788(13) -0.1359(15) 0.313(4) 0.079(4) Uiso 0.40 1 d PD C 2
H18D H 0.9966 -0.1405 0.3331 0.118 Uiso 0.40 1 calc PR C 2
H18E H 0.9632 -0.1411 0.3702 0.118 Uiso 0.40 1 calc PR C 2
H18F H 0.9887 -0.1122 0.2949 0.118 Uiso 0.40 1 calc PR C 2
C19' C 0.9194(13) -0.1715(9) 0.053(2) 0.079(4) Uiso 0.40 1 d PD C 2
H19C H 0.9029 -0.1673 0.0178 0.094 Uiso 0.40 1 calc PR C 2
H19D H 0.9405 -0.1598 0.0137 0.094 Uiso 0.40 1 calc PR C 2
C20' C 0.9072(16) -0.2077(9) 0.048(4) 0.079(4) Uiso 0.40 1 d PD C 2
H20D H 0.9034 -0.2149 -0.0236 0.118 Uiso 0.40 1 calc PR C 2
H20E H 0.8861 -0.2198 0.0861 0.118 Uiso 0.40 1 calc PR C 2
H20F H 0.9238 -0.2123 0.0782 0.118 Uiso 0.40 1 calc PR C 2
C21' C 0.9445(10) -0.1097(7) 0.151(4) 0.079(4) Uiso 0.40 1 d PD C 2
H21C H 0.9538 -0.0974 0.2157 0.094 Uiso 0.40 1 calc PR C 2
H21D H 0.9634 -0.1029 0.1030 0.094 Uiso 0.40 1 calc PR C 2
C22' C 0.9223(13) -0.0985(11) 0.108(5) 0.079(4) Uiso 0.40 1 d PD C 2
H22D H 0.9350 -0.0743 0.0961 0.118 Uiso 0.40 1 calc PR C 2
H22E H 0.9040 -0.1037 0.1557 0.118 Uiso 0.40 1 calc PR C 2
H22F H 0.9130 -0.1100 0.0427 0.118 Uiso 0.40 1 calc PR C 2
C23 C 0.8482(8) -0.0718(11) 0.258(3) 0.103(6) Uiso 0.60 1 d PD C 1
H23A H 0.8264 -0.0824 0.2218 0.123 Uiso 0.60 1 calc PR C 1
H23B H 0.8484 -0.0557 0.3083 0.123 Uiso 0.60 1 calc PR C 1
C24 C 0.8760(12) -0.0538(13) 0.182(4) 0.103(6) Uiso 0.60 1 d PD C 1
H24A H 0.8734 -0.0364 0.1475 0.154 Uiso 0.60 1 calc PR C 1
H24B H 0.8754 -0.0697 0.1313 0.154 Uiso 0.60 1 calc PR C 1
H24C H 0.8976 -0.0434 0.2180 0.154 Uiso 0.60 1 calc PR C 1
C25 C 0.8285(7) -0.1146(11) 0.444(2) 0.103(6) Uiso 0.60 1 d PD C 1
H25A H 0.8327 -0.1298 0.4869 0.123 Uiso 0.60 1 calc PR C 1
H25B H 0.8350 -0.0939 0.4831 0.123 Uiso 0.60 1 calc PR C 1
C26 C 0.7921(7) -0.1312(13) 0.416(3) 0.103(6) Uiso 0.60 1 d PD C 1
H26A H 0.7786 -0.1368 0.4785 0.154 Uiso 0.60 1 calc PR C 1
H26B H 0.7858 -0.1517 0.3772 0.154 Uiso 0.60 1 calc PR C 1
H26C H 0.7881 -0.1160 0.3740 0.154 Uiso 0.60 1 calc PR C 1
C27 C 0.8984(6) -0.0831(8) 0.366(3) 0.103(6) Uiso 0.60 1 d PD C 1
H27A H 0.9028 -0.0990 0.4041 0.123 Uiso 0.60 1 calc PR C 1
H27B H 0.9133 -0.0751 0.3057 0.123 Uiso 0.60 1 calc PR C 1
C28 C 0.9053(9) -0.054(1) 0.434(4) 0.103(6) Uiso 0.60 1 d PD C 1
H28A H 0.9288 -0.0424 0.4547 0.154 Uiso 0.60 1 calc PR C 1
H28B H 0.8909 -0.0621 0.4945 0.154 Uiso 0.60 1 calc PR C 1
H28C H 0.9005 -0.0385 0.3961 0.154 Uiso 0.60 1 calc PR C 1
C23' C 0.8385(12) -0.0738(14) 0.267(5) 0.103(6) Uiso 0.40 1 d PD C 2
H23C H 0.8157 -0.0819 0.2400 0.123 Uiso 0.40 1 calc PR C 2
H23D H 0.8430 -0.0569 0.3205 0.123 Uiso 0.40 1 calc PR C 2
C24' C 0.8635(18) -0.0581(19) 0.182(6) 0.103(6) Uiso 0.40 1 d PD C 2
H24D H 0.8624 -0.0389 0.1540 0.154 Uiso 0.40 1 calc PR C 2
H24E H 0.8584 -0.0746 0.1272 0.154 Uiso 0.40 1 calc PR C 2
H24F H 0.8861 -0.0505 0.2081 0.154 Uiso 0.40 1 calc PR C 2
C25' C 0.8085(10) -0.1284(16) 0.421(4) 0.103(6) Uiso 0.40 1 d PD C 2
H25C H 0.8091 -0.1473 0.4539 0.123 Uiso 0.40 1 calc PR C 2
H25D H 0.8123 -0.1116 0.4742 0.123 Uiso 0.40 1 calc PR C 2
C26' C 0.7750(9) -0.1404(19) 0.371(5) 0.103(6) Uiso 0.40 1 d PD C 2
H26D H 0.7574 -0.1503 0.4233 0.154 Uiso 0.40 1 calc PR C 2
H26E H 0.7713 -0.1573 0.3195 0.154 Uiso 0.40 1 calc PR C 2
H26F H 0.7746 -0.1215 0.3388 0.154 Uiso 0.40 1 calc PR C 2
C27' C 0.8823(9) -0.0901(13) 0.392(4) 0.103(6) Uiso 0.40 1 d PD C 2
H27C H 0.8834 -0.1072 0.4345 0.123 Uiso 0.40 1 calc PR C 2
H27D H 0.9011 -0.0811 0.3427 0.123 Uiso 0.40 1 calc PR C 2
C28' C 0.8849(15) -0.0624(16) 0.459(5) 0.103(6) Uiso 0.40 1 d PD C 2
H28D H 0.9061 -0.0524 0.4967 0.154 Uiso 0.40 1 calc PR C 2
H28E H 0.8662 -0.0715 0.5072 0.154 Uiso 0.40 1 calc PR C 2
H28F H 0.8842 -0.0453 0.4162 0.154 Uiso 0.40 1 calc PR C 2
C29 C 0.7046(6) -0.2372(9) 0.237(3) 0.130(7) Uiso 0.60 1 d PD C 1
H29A H 0.7046 -0.2193 0.2786 0.156 Uiso 0.60 1 calc PR C 1
H29B H 0.6895 -0.2415 0.1780 0.156 Uiso 0.60 1 calc PR C 1
C30 C 0.6916(10) -0.2666(13) 0.297(4) 0.130(7) Uiso 0.60 1 d PD C 1
H30A H 0.6687 -0.2734 0.3175 0.196 Uiso 0.60 1 calc PR C 1
H30B H 0.7055 -0.2622 0.3579 0.196 Uiso 0.60 1 calc PR C 1
H30C H 0.6916 -0.2845 0.2566 0.196 Uiso 0.60 1 calc PR C 1
C31 C 0.7538(9) -0.1870(8) 0.101(2) 0.130(7) Uiso 0.60 1 d PD C 1
H31A H 0.7754 -0.1786 0.0649 0.156 Uiso 0.60 1 calc PR C 1
H31B H 0.7359 -0.1960 0.0490 0.156 Uiso 0.60 1 calc PR C 1
C32 C 0.7538(15) -0.1599(10) 0.151(3) 0.130(7) Uiso 0.60 1 d PD C 1
H32A H 0.7554 -0.1435 0.1003 0.196 Uiso 0.60 1 calc PR C 1
H32B H 0.7729 -0.1492 0.1980 0.196 Uiso 0.60 1 calc PR C 1
H32C H 0.7330 -0.1680 0.1902 0.196 Uiso 0.60 1 calc PR C 1
C33 C 0.7412(10) -0.2551(7) 0.094(2) 0.130(7) Uiso 0.60 1 d PD C 1
H33A H 0.7230 -0.2588 0.0471 0.156 Uiso 0.60 1 calc PR C 1
H33B H 0.7618 -0.2471 0.0532 0.156 Uiso 0.60 1 calc PR C 1
C34 C 0.7332(15) -0.2862(9) 0.139(4) 0.130(7) Uiso 0.60 1 d PD C 1
H34A H 0.7289 -0.3026 0.0856 0.196 Uiso 0.60 1 calc PR C 1
H34B H 0.7133 -0.2940 0.1823 0.196 Uiso 0.60 1 calc PR C 1
H34C H 0.7520 -0.2833 0.1818 0.196 Uiso 0.60 1 calc PR C 1
C29' C 0.7039(6) -0.2446(16) 0.232(4) 0.130(7) Uiso 0.40 1 d PD C 2
H29C H 0.6993 -0.2258 0.2349 0.156 Uiso 0.40 1 calc PR C 2
H29D H 0.6883 -0.2611 0.1823 0.156 Uiso 0.40 1 calc PR C 2
C30' C 0.6973(12) -0.260(2) 0.330(5) 0.130(7) Uiso 0.40 1 d PD C 2
H30D H 0.6741 -0.2672 0.3495 0.196 Uiso 0.40 1 calc PR C 2
H30E H 0.7126 -0.2438 0.3803 0.196 Uiso 0.40 1 calc PR C 2
H30F H 0.7005 -0.2794 0.3274 0.196 Uiso 0.40 1 calc PR C 2
C31' C 0.7514(13) -0.1974(11) 0.087(3) 0.130(7) Uiso 0.40 1 d PD C 2
H31C H 0.7330 -0.1927 0.0958 0.156 Uiso 0.40 1 calc PR C 2
H31D H 0.7727 -0.1763 0.0980 0.156 Uiso 0.40 1 calc PR C 2
C32' C 0.751(2) -0.2078(18) -0.016(3) 0.130(7) Uiso 0.40 1 d PD C 2
H32D H 0.7555 -0.1894 -0.0624 0.196 Uiso 0.40 1 calc PR C 2
H32E H 0.7287 -0.2270 -0.0311 0.196 Uiso 0.40 1 calc PR C 2
H32F H 0.7679 -0.2144 -0.0246 0.196 Uiso 0.40 1 calc PR C 2
C33' C 0.7433(13) -0.2637(11) 0.106(4) 0.130(7) Uiso 0.40 1 d PD C 2
H33C H 0.7633 -0.2554 0.0616 0.156 Uiso 0.40 1 calc PR C 2
H33D H 0.7430 -0.2808 0.1520 0.156 Uiso 0.40 1 calc PR C 2
C34' C 0.7143(17) -0.2790(17) 0.044(5) 0.130(7) Uiso 0.40 1 d PD C 2
H34D H 0.7162 -0.2943 -0.0048 0.196 Uiso 0.40 1 calc PR C 2
H34E H 0.7123 -0.2618 0.0056 0.196 Uiso 0.40 1 calc PR C 2
H34F H 0.6945 -0.2916 0.0866 0.196 Uiso 0.40 1 calc PR C 2
C35 C 0.8121(9) -0.3134(9) 0.271(3) 0.103(6) Uiso 0.60 1 d PD C 1
H35A H 0.7914 -0.3223 0.2300 0.123 Uiso 0.60 1 calc PR C 1
H35B H 0.8306 -0.3081 0.2226 0.123 Uiso 0.60 1 calc PR C 1
C36 C 0.8088(15) -0.3400(9) 0.334(4) 0.103(6) Uiso 0.60 1 d PD C 1
H36A H 0.8055 -0.3587 0.2903 0.154 Uiso 0.60 1 calc PR C 1
H36B H 0.7896 -0.3473 0.3792 0.154 Uiso 0.60 1 calc PR C 1
H36C H 0.8292 -0.3323 0.3746 0.154 Uiso 0.60 1 calc PR C 1
C37 C 0.7853(6) -0.2863(11) 0.413(2) 0.103(6) Uiso 0.60 1 d PD C 1
H37A H 0.7839 -0.3047 0.4557 0.123 Uiso 0.60 1 calc PR C 1
H37B H 0.7917 -0.2671 0.4596 0.123 Uiso 0.60 1 calc PR C 1
C38 C 0.7525(7) -0.2967(13) 0.378(3) 0.103(6) Uiso 0.60 1 d PD C 1
H38A H 0.7372 -0.3036 0.4363 0.154 Uiso 0.60 1 calc PR C 1
H38B H 0.7454 -0.3155 0.3306 0.154 Uiso 0.60 1 calc PR C 1
H38C H 0.7523 -0.2781 0.3425 0.154 Uiso 0.60 1 calc PR C 1
C39 C 0.8554(7) -0.2619(11) 0.408(2) 0.103(6) Uiso 0.60 1 d PD C 1
H39A H 0.8566 -0.2443 0.4542 0.123 Uiso 0.60 1 calc PR C 1
H39B H 0.8502 -0.2815 0.4519 0.123 Uiso 0.60 1 calc PR C 1
C40 C 0.8879(7) -0.2501(13) 0.368(3) 0.103(6) Uiso 0.60 1 d PD C 1
H40A H 0.9038 -0.2444 0.4248 0.154 Uiso 0.60 1 calc PR C 1
H40B H 0.8944 -0.2301 0.3265 0.154 Uiso 0.60 1 calc PR C 1
H40C H 0.8881 -0.2675 0.3259 0.154 Uiso 0.60 1 calc PR C 1
C35' C 0.8057(13) -0.3138(12) 0.292(4) 0.103(6) Uiso 0.40 1 d PD C 2
H35C H 0.7831 -0.3181 0.2725 0.123 Uiso 0.40 1 calc PR C 2
H35D H 0.8162 -0.3162 0.2290 0.123 Uiso 0.40 1 calc PR C 2
C36' C 0.801(2) -0.340(1) 0.359(6) 0.103(6) Uiso 0.40 1 d PD C 2
H36D H 0.7836 -0.3614 0.3310 0.154 Uiso 0.40 1 calc PR C 2
H36E H 0.7941 -0.3364 0.4263 0.154 Uiso 0.40 1 calc PR C 2
H36F H 0.8220 -0.3402 0.3652 0.154 Uiso 0.40 1 calc PR C 2
C37' C 0.8127(9) -0.2697(16) 0.454(3) 0.103(6) Uiso 0.40 1 d PD C 2
H37C H 0.8197 -0.2817 0.5021 0.123 Uiso 0.40 1 calc PR C 2
H37D H 0.8241 -0.2460 0.4768 0.123 Uiso 0.40 1 calc PR C 2
C38' C 0.7780(12) -0.2827(19) 0.469(4) 0.103(6) Uiso 0.40 1 d PD C 2
H38D H 0.7737 -0.2805 0.5415 0.154 Uiso 0.40 1 calc PR C 2
H38E H 0.7658 -0.3063 0.4495 0.154 Uiso 0.40 1 calc PR C 2
H38F H 0.7704 -0.2701 0.4271 0.154 Uiso 0.40 1 calc PR C 2
C39' C 0.8705(9) -0.2645(17) 0.359(3) 0.103(6) Uiso 0.40 1 d PD C 2
H39C H 0.8829 -0.2431 0.3967 0.123 Uiso 0.40 1 calc PR C 2
H39D H 0.8671 -0.2824 0.4075 0.123 Uiso 0.40 1 calc PR C 2
C40' C 0.8920(12) -0.264(2) 0.281(4) 0.103(6) Uiso 0.40 1 d PD C 2
H40D H 0.9140 -0.2573 0.3102 0.154 Uiso 0.40 1 calc PR C 2
H40E H 0.8944 -0.2479 0.2280 0.154 Uiso 0.40 1 calc PR C 2
H40F H 0.8826 -0.2863 0.2506 0.154 Uiso 0.40 1 calc PR C 2

loop_
_atom_site_aniso_label
_atom_site_aniso_U_11
_atom_site_aniso_U_22
_atom_site_aniso_U_33
_atom_site_aniso_U_23
_atom_site_aniso_U_13
_atom_site_aniso_U_12
Au1 0.0424(5) 0.0663(6) 0.0286(3) 0.0049(3) 0.0057(3) 0.0308(4)
Au2 0.0658(6) 0.0512(5) 0.0293(3) -0.0007(3) 0.0020(3) 0.0388(4)
Au3 0.0456(5) 0.0768(6) 0.0222(3) -0.0033(3) -0.0021(3) 0.0308(4)
Au4 0.0623(5) 0.0490(5) 0.0237(3) 0.0032(3) -0.0007(3) 0.0291(4)
N1 0.038(10) 0.096(13) 0.011(6) -0.006(7) 0.009(6) 0.030(9)
N2 0.045(10) 0.119(16) 0.030(8) 0.009(9) 0.012(7) 0.049(11)
N3 0.049(11) 0.122(17) 0.025(8) 0.007(9) -0.006(7) 0.037(12)
N4 0.087(16) 0.25(3) 0.021(8) 0.021(13) 0.005(9) 0.12(2)
N5 0.077(12) 0.041(10) 0.016(6) -0.010(6) -0.003(7) 0.028(9)
N6 0.069(12) 0.039(9) 0.028(7) -0.002(7) -0.005(7) 0.026(9)
N7 0.072(12) 0.039(10) 0.030(8) 0.004(7) -0.009(7) 0.025(9)
N8 0.17(2) 0.080(16) 0.034(9) 0.007(10) 0.009(12) 0.072(17)
C1 0.023(10) 0.055(12) 0.034(9) 0.006(8) -0.011(7) 0.020(9)
C2 0.017(9) 0.077(14) 0.031(8) 0.005(8) -0.002(7) 0.028(10)
C3 0.042(12) 0.081(15) 0.024(8) -0.003(9) -0.014(8) 0.033(11)
C4 0.021(11) 0.17(3) 0.045(12) 0.006(14) -0.002(9) 0.027(15)
C5 0.032(13) 0.20(3) 0.036(11) 0.012(15) -0.004(9) 0.049(17)
C6 0.058(15) 0.17(3) 0.028(10) 0.012(13) 0.014(10) 0.074(17)
C7 0.057(14) 0.109(19) 0.020(8) 0.013(10) 0.001(9) 0.046(14)
C8 0.055(13) 0.073(15) 0.029(9) -0.013(9) -0.017(9) 0.035(12)
C9 0.054(13) 0.059(14) 0.022(8) 0.004(8) 0.010(8) 0.026(11)
C10 0.033(11) 0.042(12) 0.041(10) 0.007(9) 0.003(8) 0.002(9)
C11 0.066(14) 0.045(12) 0.026(8) 0.004(8) 0.007(9) 0.025(11)
C12 0.060(13) 0.051(13) 0.030(9) 0.009(8) 0.008(8) 0.029(11)
C13 0.064(14) 0.052(13) 0.034(9) 0.005(9) 0.007(9) 0.029(12)
C14 0.11(2) 0.022(11) 0.049(11) -0.006(9) -0.001(12) 0.030(12)
C15 0.13(2) 0.051(14) 0.026(9) 0.018(9) 0.023(11) 0.052(15)
C16 0.097(18) 0.053(14) 0.020(8) 0.004(9) 0.013(10) 0.030(13)
P1 0.048(4) 0.089(5) 0.036(3) 0.009(3) 0.010(2) 0.042(4)
P2 0.092(14) 0.066(8) 0.042(3) -0.006(4) -0.002(8) 0.054(10)
P3 0.059(5) 0.263(14) 0.045(4) -0.051(6) -0.019(3) 0.083(7)
P4 0.085(11) 0.057(6) 0.039(3) 0.005(3) -0.022(6) 0.030(8)
P1' 0.048(4) 0.089(5) 0.036(3) 0.009(3) 0.010(2) 0.042(4)
P2' 0.092(14) 0.066(8) 0.042(3) -0.006(4) -0.002(8) 0.054(10)
P3' 0.059(5) 0.263(14) 0.045(4) -0.051(6) -0.019(3) 0.083(7)
P4' 0.085(11) 0.057(6) 0.039(3) 0.005(3) -0.022(6) 0.030(8)

loop_
_atom_type_symbol
_atom_type_description
_atom_type_scat_dispersion_real
_atom_type_scat_dispersion_imag
_atom_type_scat_source
C C 0.0033 0.0016 'International Tables Vol C Tables 4.2.6.8 and 6.1.1.4'
H H 0.0000 0.0000 'International Tables Vol C Tables 4.2.6.8 and 6.1.1.4'
N N 0.0061 0.0033 'International Tables Vol C Tables 4.2.6.8 and 6.1.1.4'
O O 0.0106 0.0060 'International Tables Vol C Tables 4.2.6.8 and 6.1.1.4'
P P 0.1023 0.0942 'International Tables Vol C Tables 4.2.6.8 and 6.1.1.4'
Au Au -2.0133 8.8022 'International Tables Vol C Tables 4.2.6.8 and 6.1.1.4'

loop_
_geom_angle_atom_site_label_1
_geom_angle_atom_site_label_2
_geom_angle_atom_site_label_3
_geom_angle
N1 Au1 P1 171.9(6)
N1 Au1 P1' 170.2(7)
P1 Au1 P1' 1.8(10)
N1 Au1 Au2 83.1(5)
P1 Au1 Au2 100.7(5)
P1' Au1 Au2 100.8(7)
N1 Au1 Au4 84.8(4)
P1 Au1 Au4 102.9(4)
P1' Au1 Au4 104.7(6)
Au2 Au1 Au4 79.51(3)
N5 Au2 P2' 170.2(10)
N5 Au2 P2 170.1(7)
P2' Au2 P2 12.3(11)
N5 Au2 Au1 82.7(4)
P2' Au2 Au1 107.1(9)
P2 Au2 Au1 98.6(5)
N5 Au2 Au3 86.7(4)
P2' Au2 Au3 95.6(8)
P2 Au2 Au3 103.2(5)
Au1 Au2 Au3 80.22(3)
C1 Au3 P3 172.1(7)
C1 Au3 P3' 174.0(9)
P3 Au3 P3' 7.4(10)
C1 Au3 Au4 88.8(5)
P3 Au3 Au4 99.1(5)
P3' Au3 Au4 93.6(7)
C1 Au3 Au2 84.7(5)
P3 Au3 Au2 97.1(5)
P3' Au3 Au2 101.1(7)
Au4 Au3 Au2 79.87(3)
C9 Au4 P4 173.0(7)
C9 Au4 P4' 170.4(9)
P4 Au4 P4' 9.8(10)
C9 Au4 Au3 88.4(5)
P4 Au4 Au3 95.7(5)
P4' Au4 Au3 100.8(8)
C9 Au4 Au1 84.7(6)
P4 Au4 Au1 101.5(5)
P4' Au4 Au1 94.0(8)
Au3 Au4 Au1 80.31(3)
N2 N1 C1 112.0(12)
N2 N1 Au1 114.9(11)
C1 N1 Au1 133.1(11)
N3 N2 N1 108.0(14)
N2 N3 C2 107.3(13)
O2' N4 O1 110(3)
O2' N4 O1' 124(2)
O1 N4 O1' 40.6(16)
O2' N4 O2 34.6(18)
O1 N4 O2 119(3)
O1' N4 O2 107(3)
O2' N4 C6 117(2)
O1 N4 C6 119(2)
O1' N4 C6 119(2)
O2 N4 C6 122(2)
C9 N5 N6 110.9(13)
C9 N5 Au2 132.1(11)
N6 N5 Au2 116.8(11)
N7 N6 N5 107.9(14)
N6 N7 C10 110.4(14)
O3 N8 O4 121(3)
O3 N8 O3' 25(2)
O4 N8 O3' 117(3)
O3 N8 O4' 116(3)
O4 N8 O4' 28.4(18)
O3' N8 O4' 125(3)
O3 N8 C14 120(2)
O4 N8 C14 119(2)
O3' N8 C14 116(3)
O4' N8 C14 119(2)
N1 C1 C2 103.8(13)
N1 C1 Au3 124.8(12)
C2 C1 Au3 131.3(12)
N3 C2 C1 108.8(14)
N3 C2 C3 118.6(14)
C1 C2 C3 132.6(14)
C4 C3 C8 116.4(18)
C4 C3 C2 122.9(16)
C8 C3 C2 120.6(16)
C3 C4 C5 123.6(19)
C3 C4 H4A 118.2
C5 C4 H4A 118.2
C6 C5 C4 116.2(19)
C6 C5 H5A 121.9
C4 C5 H5A 121.9
C7 C6 C5 122.7(18)
C7 C6 N4 120.1(17)
C5 C6 N4 117.1(19)
C6 C7 C8 120.0(16)
C6 C7 H7A 120.0
C8 C7 H7A 120.0
C7 C8 C3 120.9(18)
C7 C8 H8A 119.5
C3 C8 H8A 119.5
N5 C9 C10 107.2(15)
N5 C9 Au4 125.0(12)
C10 C9 Au4 127.7(15)
C11 C10 C9 138.6(18)
C11 C10 N7 117.6(15)
C9 C10 N7 103.5(16)
C12 C11 C16 117.6(17)
C12 C11 C10 122.5(17)
C16 C11 C10 119.9(15)
C11 C12 C13 119.7(18)
C11 C12 H12A 120.1
C13 C12 H12A 120.1
C14 C13 C12 118.8(17)
C14 C13 H13A 120.6
C12 C13 H13A 120.6
C13 C14 C15 123.5(18)
C13 C14 N8 119.2(18)
C15 C14 N8 117.1(18)
C16 C15 C14 117.2(18)
C16 C15 H15A 121.4
C14 C15 H15A 121.4
C15 C16 C11 122.8(16)
C15 C16 H16A 118.6
C11 C16 H16A 118.6
C19 P1 C21 104.2(6)
C19 P1 C17 104.2(7)
C21 P1 C17 104.1(6)
C19 P1 Au1 118.7(12)
C21 P1 Au1 115.0(14)
C17 P1 Au1 109.2(14)
C23 P2 C27 106.0(7)
C23 P2 C25 105.9(7)
C27 P2 C25 105.9(7)
C23 P2 Au2 106.0(18)
C27 P2 Au2 111.3(13)
C25 P2 Au2 120.7(15)
C29 P3 C33 102.2(8)
C29 P3 C31 102.2(8)
C33 P3 C31 102.2(8)
C29 P3 Au3 116.0(7)
C33 P3 Au3 116.1(7)
C31 P3 Au3 116.0(7)
C35 P4 C37 103.8(7)
C35 P4 C39 103.8(7)
C37 P4 C39 103.7(7)
C35 P4 Au4 112.1(15)
C37 P4 Au4 117.6(15)
C39 P4 Au4 114.3(15)
C19' P1' C21' 104.1(7)
C19' P1' C17' 104.1(7)
C21' P1' C17' 104.1(7)
C19' P1' Au1 121.2(18)
C21' P1' Au1 111.8(18)
C17' P1' Au1 110.0(18)
C23' P2' C27' 106.0(7)
C23' P2' C25' 105.9(7)
C27' P2' C25' 105.9(7)
C23' P2' Au2 115(2)
C27' P2' Au2 107(2)
C25' P2' Au2 116(2)
C29' P3' C33' 102.2(8)
C29' P3' C31' 102.2(8)
C33' P3' C31' 102.2(8)
C29' P3' Au3 116.0(7)
C33' P3' Au3 116.0(7)
C31' P3' Au3 116.0(7)
C35' P4' C39' 103.8(8)
C35' P4' C37' 103.8(8)
C39' P4' C37' 103.8(8)
C35' P4' Au4 110(2)
C39' P4' Au4 116(2)
C37' P4' Au4 118(2)
C18 C17 P1 117.2(15)
C18 C17 H17A 108.0
P1 C17 H17A 108.0
C18 C17 H17B 108.0
P1 C17 H17B 108.0
H17A C17 H17B 107.2
C17 C18 H18A 109.5
C17 C18 H18B 109.5
H18A C18 H18B 109.5
C17 C18 H18C 109.5
H18A C18 H18C 109.5
H18B C18 H18C 109.5
C20 C19 P1 117.4(15)
C20 C19 H19A 108.0
P1 C19 H19A 108.0
C20 C19 H19B 108.0
P1 C19 H19B 108.0
H19A C19 H19B 107.2
C19 C20 H20A 109.5
C19 C20 H20B 109.5
H20A C20 H20B 109.5
C19 C20 H20C 109.5
H20A C20 H20C 109.5
H20B C20 H20C 109.5
C22 C21 P1 117.4(15)
C22 C21 H21A 108.0
P1 C21 H21A 108.0
C22 C21 H21B 108.0
P1 C21 H21B 108.0
H21A C21 H21B 107.2
C21 C22 H22A 109.5
C21 C22 H22B 109.5
H22A C22 H22B 109.5
C21 C22 H22C 109.5
H22A C22 H22C 109.5
H22B C22 H22C 109.5
C18' C17' P1' 117.3(15)
C18' C17' H17C 108.0
P1' C17' H17C 108.0
C18' C17' H17D 108.0
P1' C17' H17D 108.0
H17C C17' H17D 107.2
C17' C18' H18D 109.5
C17' C18' H18E 109.5
H18D C18' H18E 109.5
C17' C18' H18F 109.5
H18D C18' H18F 109.5
H18E C18' H18F 109.5
C20' C19' P1' 117.3(15)
C20' C19' H19C 108.0
P1' C19' H19C 108.0
C20' C19' H19D 108.0
P1' C19' H19D 108.0
H19C C19' H19D 107.2
C19' C20' H20D 109.5
C19' C20' H20E 109.5
H20D C20' H20E 109.5
C19' C20' H20F 109.5
H20D C20' H20F 109.5
H20E C20' H20F 109.5
C22' C21' P1' 117.4(15)
C22' C21' H21C 108.0
P1' C21' H21C 108.0
C22' C21' H21D 108.0
P1' C21' H21D 108.0
H21C C21' H21D 107.2
C21' C22' H22D 109.5
C21' C22' H22E 109.5
H22D C22' H22E 109.5
C21' C22' H22F 109.5
H22D C22' H22F 109.5
H22E C22' H22F 109.5
C24 C23 P2 109.1(16)
C24 C23 H23A 109.9
P2 C23 H23A 109.9
C24 C23 H23B 109.9
P2 C23 H23B 109.9
H23A C23 H23B 108.3
C23 C24 H24A 109.5
C23 C24 H24B 109.5
H24A C24 H24B 109.5
C23 C24 H24C 109.5
H24A C24 H24C 109.5
H24B C24 H24C 109.5
C26 C25 P2 109.1(16)
C26 C25 H25A 109.9
P2 C25 H25A 109.9
C26 C25 H25B 109.9
P2 C25 H25B 109.9
H25A C25 H25B 108.3
C25 C26 H26A 109.5
C25 C26 H26B 109.5
H26A C26 H26B 109.5
C25 C26 H26C 109.5
H26A C26 H26C 109.5
H26B C26 H26C 109.5
C28 C27 P2 109.2(16)
C28 C27 H27A 109.8
P2 C27 H27A 109.8
C28 C27 H27B 109.8
P2 C27 H27B 109.8
H27A C27 H27B 108.3
C27 C28 H28A 109.5
C27 C28 H28B 109.5
H28A C28 H28B 109.5
C27 C28 H28C 109.5
H28A C28 H28C 109.5
H28B C28 H28C 109.5
C24' C23' P2' 109.2(16)
C24' C23' H23C 109.8
P2' C23' H23C 109.8
C24' C23' H23D 109.8
P2' C23' H23D 109.8
H23C C23' H23D 108.3
C23' C24' H24D 109.5
C23' C24' H24E 109.5
H24D C24' H24E 109.5
C23' C24' H24F 109.5
H24D C24' H24F 109.5
H24E C24' H24F 109.5
C26' C25' P2' 109.0(16)
C26' C25' H25C 109.9
P2' C25' H25C 109.9
C26' C25' H25D 109.9
P2' C25' H25D 109.9
H25C C25' H25D 108.3
C25' C26' H26D 109.5
C25' C26' H26E 109.5
H26D C26' H26E 109.5
C25' C26' H26F 109.5
H26D C26' H26F 109.5
H26E C26' H26F 109.5
C28' C27' P2' 109.1(16)
C28' C27' H27C 109.9
P2' C27' H27C 109.9
C28' C27' H27D 109.9
P2' C27' H27D 109.9
H27C C27' H27D 108.3
C27' C28' H28D 109.5
C27' C28' H28E 109.5
H28D C28' H28E 109.5
C27' C28' H28F 109.5
H28D C28' H28F 109.5
H28E C28' H28F 109.5
C30 C29 P3 114.7(15)
C30 C29 H29A 108.6
P3 C29 H29A 108.6
C30 C29 H29B 108.6
P3 C29 H29B 108.6
H29A C29 H29B 107.6
C29 C30 H30A 109.5
C29 C30 H30B 109.5
H30A C30 H30B 109.5
C29 C30 H30C 109.5
H30A C30 H30C 109.5
H30B C30 H30C 109.5
C32 C31 P3 114.7(16)
C32 C31 H31A 108.6
P3 C31 H31A 108.6
C32 C31 H31B 108.6
P3 C31 H31B 108.6
H31A C31 H31B 107.6
C31 C32 H32A 109.5
C31 C32 H32B 109.5
H32A C32 H32B 109.5
C31 C32 H32C 109.5
H32A C32 H32C 109.5
H32B C32 H32C 109.5
C34 C33 P3 114.7(15)
C34 C33 H33A 108.6
P3 C33 H33A 108.6
C34 C33 H33B 108.6
P3 C33 H33B 108.6
H33A C33 H33B 107.6
C33 C34 H34A 109.5
C33 C34 H34B 109.5
H34A C34 H34B 109.5
C33 C34 H34C 109.5
H34A C34 H34C 109.5
H34B C34 H34C 109.5
C30' C29' P3' 114.8(15)
C30' C29' H29C 108.6
P3' C29' H29C 108.6
C30' C29' H29D 108.6
P3' C29' H29D 108.6
H29C C29' H29D 107.5
C29' C30' H30D 109.5
C29' C30' H30E 109.5
H30D C30' H30E 109.5
C29' C30' H30F 109.5
H30D C30' H30F 109.5
H30E C30' H30F 109.5
C32' C31' P3' 114.7(16)
C32' C31' H31C 108.6
P3' C31' H31C 108.6
C32' C31' H31D 108.6
P3' C31' H31D 108.6
H31C C31' H31D 107.6
C31' C32' H32D 109.5
C31' C32' H32E 109.5
H32D C32' H32E 109.5
C31' C32' H32F 109.5
H32D C32' H32F 109.5
H32E C32' H32F 109.5
C34' C33' P3' 114.7(16)
C34' C33' H33C 108.6
P3' C33' H33C 108.6
C34' C33' H33D 108.6
P3' C33' H33D 108.6
H33C C33' H33D 107.6
C33' C34' H34D 109.5
C33' C34' H34E 109.5
H34D C34' H34E 109.5
C33' C34' H34F 109.5
H34D C34' H34F 109.5
H34E C34' H34F 109.5
C36 C35 P4 121.6(14)
C36 C35 H35A 106.9
P4 C35 H35A 106.9
C36 C35 H35B 106.9
P4 C35 H35B 106.9
H35A C35 H35B 106.7
C35 C36 H36A 109.5
C35 C36 H36B 109.5
H36A C36 H36B 109.5
C35 C36 H36C 109.5
H36A C36 H36C 109.5
H36B C36 H36C 109.5
C38 C37 P4 121.6(14)
C38 C37 H37A 106.9
P4 C37 H37A 106.9
C38 C37 H37B 106.9
P4 C37 H37B 106.9
H37A C37 H37B 106.7
C37 C38 H38A 109.5
C37 C38 H38B 109.5
H38A C38 H38B 109.5
C37 C38 H38C 109.5
H38A C38 H38C 109.5
H38B C38 H38C 109.5
C40 C39 P4 121.5(14)
C40 C39 H39A 107.0
P4 C39 H39A 107.0
C40 C39 H39B 107.0
P4 C39 H39B 107.0
H39A C39 H39B 106.7
C39 C40 H40A 109.5
C39 C40 H40B 109.5
H40A C40 H40B 109.5
C39 C40 H40C 109.5
H40A C40 H40C 109.5
H40B C40 H40C 109.5
C36' C35' P4' 121.5(14)
C36' C35' H35C 106.9
P4' C35' H35C 106.9
C36' C35' H35D 106.9
P4' C35' H35D 106.9
H35C C35' H35D 106.7
C35' C36' H36D 109.5
C35' C36' H36E 109.5
H36D C36' H36E 109.5
C35' C36' H36F 109.5
H36D C36' H36F 109.5
H36E C36' H36F 109.5
C38' C37' P4' 121.6(14)
C38' C37' H37C 106.9
P4' C37' H37C 106.9
C38' C37' H37D 106.9
P4' C37' H37D 106.9
H37C C37' H37D 106.7
C37' C38' H38D 109.5
C37' C38' H38E 109.5
H38D C38' H38E 109.5
C37' C38' H38F 109.5
H38D C38' H38F 109.5
H38E C38' H38F 109.5
C40' C39' P4' 121.6(14)
C40' C39' H39C 106.9
P4' C39' H39C 106.9
C40' C39' H39D 106.9
P4' C39' H39D 106.9
H39C C39' H39D 106.7
C39' C40' H40D 109.5
C39' C40' H40E 109.5
H40D C40' H40E 109.5
C39' C40' H40F 109.5
H40D C40' H40F 109.5
H40E C40' H40F 109.5

loop_
_geom_bond_atom_site_label_1
_geom_bond_atom_site_label_2
_geom_bond_distance
Au1 N1 2.062(12)
Au1 P1 2.233(19)
Au1 P1' 2.25(3)
Au1 Au2 3.0245(11)
Au1 Au4 3.0923(11)
Au2 N5 2.052(13)
Au2 P2' 2.24(3)
Au2 P2 2.27(2)
Au2 Au3 3.0842(11)
Au3 C1 2.039(15)
Au3 P3 2.286(7)
Au3 P3' 2.287(8)
Au3 Au4 3.0099(11)
Au4 C9 2.061(18)
Au4 P4 2.29(2)
Au4 P4' 2.35(3)
O1 N4 1.27(4)
O2 N4 1.28(4)
O1' N4 1.28(4)
O2' N4 1.25(3)
O3 N8 1.22(3)
O4 N8 1.29(4)
O3' N8 1.31(5)
O4' N8 1.33(4)
N1 N2 1.34(2)
N1 C1 1.36(2)
N2 N3 1.34(2)
N3 C2 1.39(2)
N4 C6 1.44(3)
N5 C9 1.34(2)
N5 N6 1.363(19)
N6 N7 1.31(2)
N7 C10 1.44(2)
N8 C14 1.45(3)
C1 C2 1.40(2)
C2 C3 1.44(2)
C3 C4 1.37(3)
C3 C8 1.43(2)
C4 C5 1.40(3)
C4 H4A 0.9500
C5 C6 1.38(3)
C5 H5A 0.9500
C6 C7 1.36(3)
C7 C8 1.36(3)
C7 H7A 0.9500
C8 H8A 0.9500
C9 C10 1.42(2)
C10 C11 1.41(3)
C11 C12 1.39(2)
C11 C16 1.40(3)
C12 C13 1.43(3)
C12 H12A 0.9500
C13 C14 1.32(3)
C13 H13A 0.9500
C14 C15 1.40(3)
C15 C16 1.36(3)
C15 H15A 0.9500
C16 H16A 0.9500
P1 C19 1.772(17)
P1 C21 1.772(17)
P1 C17 1.773(17)
P2 C23 1.86(2)
P2 C27 1.86(2)
P2 C25 1.86(2)
P3 C29 1.86(2)
P3 C33 1.86(2)
P3 C31 1.86(2)
P4 C35 1.81(2)
P4 C37 1.81(2)
P4 C39 1.81(2)
P1' C19' 1.772(17)
P1' C21' 1.772(17)
P1' C17' 1.773(17)
P2' C23' 1.86(2)
P2' C27' 1.86(2)
P2' C25' 1.86(2)
P3' C29' 1.86(2)
P3' C33' 1.86(2)
P3' C31' 1.86(2)
P4' C35' 1.81(2)
P4' C39' 1.81(2)
P4' C37' 1.81(2)
C17 C18 1.47(2)
C17 H17A 0.9900
C17 H17B 0.9900
C18 H18A 0.9800
C18 H18B 0.9800
C18 H18C 0.9800
C19 C20 1.47(2)
C19 H19A 0.9900
C19 H19B 0.9900
C20 H20A 0.9800
C20 H20B 0.9800
C20 H20C 0.9800
C21 C22 1.47(2)
C21 H21A 0.9900
C21 H21B 0.9900
C22 H22A 0.9800
C22 H22B 0.9800
C22 H22C 0.9800
C17' C18' 1.47(3)
C17' H17C 0.9900
C17' H17D 0.9900
C18' H18D 0.9800
C18' H18E 0.9800
C18' H18F 0.9800
C19' C20' 1.47(2)
C19' H19C 0.9900
C19' H19D 0.9900
C20' H20D 0.9800
C20' H20E 0.9800
C20' H20F 0.9800
C21' C22' 1.47(3)
C21' H21C 0.9900
C21' H21D 0.9900
C22' H22D 0.9800
C22' H22E 0.9800
C22' H22F 0.9800
C23 C24 1.50(3)
C23 H23A 0.9900
C23 H23B 0.9900
C24 H24A 0.9800
C24 H24B 0.9800
C24 H24C 0.9800
C25 C26 1.50(3)
C25 H25A 0.9900
C25 H25B 0.9900
C26 H26A 0.9800
C26 H26B 0.9800
C26 H26C 0.9800
C27 C28 1.50(3)
C27 H27A 0.9900
C27 H27B 0.9900
C28 H28A 0.9800
C28 H28B 0.9800
C28 H28C 0.9800
C23' C24' 1.50(3)
C23' H23C 0.9900
C23' H23D 0.9900
C24' H24D 0.9800
C24' H24E 0.9800
C24' H24F 0.9800
C25' C26' 1.50(3)
C25' H25C 0.9900
C25' H25D 0.9900
C26' H26D 0.9800
C26' H26E 0.9800
C26' H26F 0.9800
C27' C28' 1.50(3)
C27' H27C 0.9900
C27' H27D 0.9900
C28' H28D 0.9800
C28' H28E 0.9800
C28' H28F 0.9800
C29 C30 1.42(3)
C29 H29A 0.9900
C29 H29B 0.9900
C30 H30A 0.9800
C30 H30B 0.9800
C30 H30C 0.9800
C31 C32 1.42(3)
C31 H31A 0.9900
C31 H31B 0.9900
C32 H32A 0.9800
C32 H32B 0.9800
C32 H32C 0.9800
C33 C34 1.42(3)
C33 H33A 0.9900
C33 H33B 0.9900
C34 H34A 0.9800
C34 H34B 0.9800
C34 H34C 0.9800
C29' C30' 1.42(3)
C29' H29C 0.9900
C29' H29D 0.9900
C30' H30D 0.9800
C30' H30E 0.9800
C30' H30F 0.9800
C31' C32' 1.42(3)
C31' H31C 0.9900
C31' H31D 0.9900
C32' H32D 0.9800
C32' H32E 0.9800
C32' H32F 0.9800
C33' C34' 1.42(3)
C33' H33C 0.9900
C33' H33D 0.9900
C34' H34D 0.9800
C34' H34E 0.9800
C34' H34F 0.9800
C35 C36 1.42(2)
C35 H35A 0.9900
C35 H35B 0.9900
C36 H36A 0.9800
C36 H36B 0.9800
C36 H36C 0.9800
C37 C38 1.42(2)
C37 H37A 0.9900
C37 H37B 0.9900
C38 H38A 0.9800
C38 H38B 0.9800
C38 H38C 0.9800
C39 C40 1.42(2)
C39 H39A 0.9900
C39 H39B 0.9900
C40 H40A 0.9800
C40 H40B 0.9800
C40 H40C 0.9800
C35' C36' 1.42(2)
C35' H35C 0.9900
C35' H35D 0.9900
C36' H36D 0.9800
C36' H36E 0.9800
C36' H36F 0.9800
C37' C38' 1.42(2)
C37' H37C 0.9900
C37' H37D 0.9900
C38' H38D 0.9800
C38' H38E 0.9800
C38' H38F 0.9800
C39' C40' 1.42(2)
C39' H39C 0.9900
C39' H39D 0.9900
C40' H40D 0.9800
C40' H40E 0.9800
C40' H40F 0.9800

loop_
_platon_squeeze_void_nr
_platon_squeeze_void_average_x
_platon_squeeze_void_average_y
_platon_squeeze_void_average_z
_platon_squeeze_void_volume
_platon_squeeze_void_count_electrons
_platon_squeeze_void_content
1 0.000 0.000 -0.001 266 105 ' '
2 0.000 0.333 0.785 199 74 ' '
3 0.000 0.667 0.825 199 74 ' '
4 0.333 0.333 0.209 199 74 ' '
5 0.333 0.000 0.787 199 74 ' '
6 0.333 0.667 0.293 265 104 ' '
7 0.667 1.000 0.876 199 74 ' '
8 0.667 0.667 0.454 199 74 ' '
9 0.667 0.333 0.959 265 104 ' '
